data_7000356
loop_
_publ_author_name
'Khairul, Wan M.'
'Fox, Mark A.'
'Zaitseva, Natasha N.'
'Gaudio, Maryka'
'Yufit, Dmitry S.'
'Skelton, Brian W.'
'White, Allan H.'
'Howard, Judith A. K.'
'Bruce, Michael I.'
'Low, Paul J.'

_publ_section_title
;
 Transition metal alkynyl complexes by transmetallation from
 Au(C&#xE002;CAr)(PPh3) (Ar = C6H5 or C6H4Me-4)
;
_journal_issue 4
_journal_name_full 'Dalton Transactions'
_journal_page_first 610
_journal_paper_doi 10.1039/b809960j
_journal_year 2009
_chemical_formula_moiety 'C45 H46 P2 Ru'
_chemical_formula_sum 'C45 H46 P2 Ru'
_chemical_formula_weight 749.83
_chemical_name_systematic
;
?
;
_space_group_IT_number 14
_symmetry_cell_setting monoclinic
_symmetry_Int_Tables_number 14
_symmetry_space_group_name_Hall '-P 2ybc'
_symmetry_space_group_name_H-M 'P 1 21/c 1'
_atom_sites_solution_hydrogens geom
_atom_sites_solution_primary direct
_atom_sites_solution_secondary difmap
_audit_creation_method SHELXL-97
_cell_angle_alpha 90.00
_cell_angle_beta 108.33(1)
_cell_angle_gamma 90.00
_cell_formula_units_Z 4
_cell_length_a 15.4106(3)
_cell_length_b 11.2059(2)
_cell_length_c 22.1850(4)
_cell_measurement_reflns_used 7464
_cell_measurement_temperature 120(2)
_cell_measurement_theta_max 31.48
_cell_measurement_theta_min 2.29
_cell_volume 3636.7(2)
_computing_cell_refinement 'SAINT Ver. 6.45 (Bruker-AXS, 2003)'
_computing_data_collection 'SMART Ver. 5.630 (Bruker-AXS, 2003)'
_computing_data_reduction 'SAINT Ver. 6.45'
_computing_molecular_graphics 'SHELXTL Ver. 6.14'
_computing_publication_material 'SHELXTL Ver. 6.14'
_computing_structure_refinement 'SHELXTL Ver. 6.14'
_computing_structure_solution 'SHELXTL Ver. 6.14 (Bruker-AXS, 2003)'
_diffrn_ambient_temperature 120(2)
_diffrn_measured_fraction_theta_full 1.000
_diffrn_measured_fraction_theta_max 1.000
_diffrn_measurement_device_type 'Bruker SMART CCD 6000'
_diffrn_measurement_method '0.30\% \w scans'
_diffrn_radiation_monochromator graphite
_diffrn_radiation_source 'fine-focus sealed tube'
_diffrn_radiation_type Mo-K\a
_diffrn_radiation_wavelength 0.71073
_diffrn_reflns_av_R_equivalents 0.0446
_diffrn_reflns_av_sigmaI/netI 0.0374
_diffrn_reflns_limit_h_max 21
_diffrn_reflns_limit_h_min -21
_diffrn_reflns_limit_k_max 15
_diffrn_reflns_limit_k_min -15
_diffrn_reflns_limit_l_max 31
_diffrn_reflns_limit_l_min -31
_diffrn_reflns_number 48050
_diffrn_reflns_theta_full 30.00
_diffrn_reflns_theta_max 30.00
_diffrn_reflns_theta_min 1.39
_diffrn_standards_number 0
_exptl_absorpt_coefficient_mu 0.551
_exptl_absorpt_correction_type none
_exptl_crystal_colour yellow
_exptl_crystal_density_diffrn 1.369
_exptl_crystal_density_method 'not measured'
_exptl_crystal_description plate
_exptl_crystal_F_000 1560
_exptl_crystal_size_max 0.24
_exptl_crystal_size_mid 0.12
_exptl_crystal_size_min 0.08
_refine_diff_density_max 0.856
_refine_diff_density_min -0.683
_refine_diff_density_rms 0.097
_refine_ls_extinction_method none
_refine_ls_goodness_of_fit_ref 1.063
_refine_ls_hydrogen_treatment constr
_refine_ls_matrix_type full
_refine_ls_number_parameters 433
_refine_ls_number_reflns 10598
_refine_ls_number_restraints 0
_refine_ls_restrained_S_all 1.063
_refine_ls_R_factor_all 0.0497
_refine_ls_R_factor_gt 0.0332
_refine_ls_shift/su_max 0.002
_refine_ls_shift/su_mean 0.000
_refine_ls_structure_factor_coef Fsqd
_refine_ls_weighting_details 'calc w=1/[\s^2^(Fo^2^)+(0.0500P)^2^+0.0000P] where P=(Fo^2^+2Fc^2^)/3'
_refine_ls_weighting_scheme calc
_refine_ls_wR_factor_gt 0.0868
_refine_ls_wR_factor_ref 0.0933
_reflns_number_gt 7954
_reflns_number_total 10598
_reflns_threshold_expression I>2\s(I)
_cod_data_source_file b809960j.txt
_cod_data_source_block 4b
_cod_depositor_comments
;
The following automatic conversions were performed:
'_symmetry_cell_setting' value 'Monoclinic' changed to 'monoclinic'
according to '/home/saulius/struct/CIF-dictionaries/cif_core.dic'
dictionary named 'cif_core.dic' version 2.4.1 from 2010-06-29.

Automatic conversion script
Id: cif_fix_enum 1527 2010-12-29 10:47:43Z saulius 
;
_cod_original_cell_volume 3636.75(17)
_cod_original_sg_symbol_Hall '-P 2ybc '
_cod_original_sg_symbol_H-M 'P 1 21/c 1 '
_cod_database_code 7000356

loop_
_symmetry_equiv_pos_as_xyz
'x, y, z'
'-x, y+1/2, -z+1/2'
'-x, -y, -z'
'x, -y-1/2, z-1/2'

loop_
_atom_site_label
_atom_site_type_symbol
_atom_site_fract_x
_atom_site_fract_y
_atom_site_fract_z
_atom_site_U_iso_or_equiv
_atom_site_adp_type
_atom_site_occupancy
_atom_site_symmetry_multiplicity
_atom_site_calc_flag
_atom_site_refinement_flags
_atom_site_disorder_assembly
_atom_site_disorder_group
Ru1 Ru 0.280058(9) 0.251876(12) 0.319842(7) 0.01581(5) Uani 1 1 d . . .
P1 P 0.12811(3) 0.22034(4) 0.29685(2) 0.01838(10) Uani 1 1 d . . .
P2 P 0.27657(3) 0.07020(4) 0.27468(2) 0.01811(10) Uani 1 1 d . . .
C1 C 0.27704(12) 0.16014(17) 0.39757(9) 0.0212(4) Uani 1 1 d . . .
C2 C 0.27189(13) 0.09915(19) 0.44139(9) 0.0246(4) Uani 1 1 d . . .
C3 C 0.26351(13) 0.01283(17) 0.48716(9) 0.0227(4) Uani 1 1 d . . .
C4 C 0.30423(14) -0.10018(19) 0.49098(10) 0.0268(4) Uani 1 1 d . . .
H4A H 0.3393 -0.1188 0.4638 0.032 Uiso 1 1 calc R . .
C5 C 0.29406(14) -0.18508(19) 0.53377(10) 0.0273(4) Uani 1 1 d . . .
H5A H 0.3225 -0.2608 0.5353 0.033 Uiso 1 1 calc R . .
C6 C 0.24346(14) -0.16228(18) 0.57433(9) 0.0254(4) Uani 1 1 d . . .
C7 C 0.20098(14) -0.05098(18) 0.56955(9) 0.0264(4) Uani 1 1 d . . .
H7A H 0.1642 -0.0340 0.5957 0.032 Uiso 1 1 calc R . .
C8 C 0.21124(14) 0.03530(18) 0.52742(9) 0.0256(4) Uani 1 1 d . . .
H8A H 0.1824 0.1107 0.5259 0.031 Uiso 1 1 calc R . .
C9 C 0.23627(17) -0.25283(19) 0.62247(12) 0.0340(5) Uani 1 1 d . . .
H9A H 0.2702 -0.3249 0.6186 0.051 Uiso 1 1 calc R . .
H9B H 0.1719 -0.2731 0.6150 0.051 Uiso 1 1 calc R . .
H9C H 0.2620 -0.2195 0.6652 0.051 Uiso 1 1 calc R . .
C10 C 0.32423(13) 0.43251(16) 0.36064(9) 0.0212(4) Uani 1 1 d . . .
C11 C 0.29260(13) 0.44332(16) 0.29185(9) 0.0195(4) Uani 1 1 d . . .
C12 C 0.35006(13) 0.37339(16) 0.26735(9) 0.0198(4) Uani 1 1 d . . .
C13 C 0.41877(12) 0.31721(17) 0.32027(9) 0.0206(4) Uani 1 1 d . . .
C14 C 0.40233(13) 0.35575(17) 0.37707(9) 0.0213(4) Uani 1 1 d . . .
C15 C 0.29012(15) 0.50132(19) 0.40659(10) 0.0296(4) Uani 1 1 d . . .
H15A H 0.3223 0.5779 0.4160 0.044 Uiso 1 1 calc R . .
H15B H 0.3014 0.4554 0.4459 0.044 Uiso 1 1 calc R . .
H15C H 0.2244 0.5157 0.3879 0.044 Uiso 1 1 calc R . .
C16 C 0.22090(14) 0.53001(17) 0.25578(10) 0.0259(4) Uani 1 1 d . . .
H16A H 0.2498 0.6063 0.2518 0.039 Uiso 1 1 calc R . .
H16B H 0.1765 0.5424 0.2785 0.039 Uiso 1 1 calc R . .
H16C H 0.1896 0.4981 0.2134 0.039 Uiso 1 1 calc R . .
C17 C 0.35131(14) 0.37112(19) 0.19982(9) 0.0257(4) Uani 1 1 d . . .
H17A H 0.3886 0.4375 0.1930 0.039 Uiso 1 1 calc R . .
H17B H 0.2888 0.3790 0.1709 0.039 Uiso 1 1 calc R . .
H17C H 0.3774 0.2954 0.1917 0.039 Uiso 1 1 calc R . .
C18 C 0.49890(13) 0.24714(17) 0.31470(10) 0.0250(4) Uani 1 1 d . . .
H18A H 0.5493 0.3017 0.3164 0.038 Uiso 1 1 calc R . .
H18B H 0.4811 0.2040 0.2742 0.038 Uiso 1 1 calc R . .
H18C H 0.5186 0.1900 0.3498 0.038 Uiso 1 1 calc R . .
C19 C 0.45980(14) 0.3266(2) 0.44398(9) 0.0275(4) Uani 1 1 d . . .
H19A H 0.5092 0.3853 0.4585 0.041 Uiso 1 1 calc R . .
H19B H 0.4860 0.2467 0.4451 0.041 Uiso 1 1 calc R . .
H19C H 0.4216 0.3290 0.4719 0.041 Uiso 1 1 calc R . .
C20 C 0.10800(13) 0.05782(16) 0.29534(9) 0.0213(4) Uani 1 1 d . . .
H20A H 0.1288 0.0253 0.3390 0.026 Uiso 1 1 calc R . .
H20B H 0.0420 0.0405 0.2764 0.026 Uiso 1 1 calc R . .
C21 C 0.16166(13) 0.00101(17) 0.25559(10) 0.0235(4) Uani 1 1 d . . .
H21A H 0.1281 0.0120 0.2099 0.028 Uiso 1 1 calc R . .
H21B H 0.1681 -0.0857 0.2643 0.028 Uiso 1 1 calc R . .
C31 C 0.04799(13) 0.26381(16) 0.21929(9) 0.0190(4) Uani 1 1 d . . .
C32 C 0.08156(13) 0.30701(18) 0.17235(9) 0.0232(4) Uani 1 1 d . . .
H32A H 0.1454 0.3195 0.1816 0.028 Uiso 1 1 calc R . .
C33 C 0.02256(14) 0.33237(19) 0.11169(9) 0.0282(4) Uani 1 1 d . . .
H33A H 0.0464 0.3621 0.0800 0.034 Uiso 1 1 calc R . .
C34 C -0.07046(14) 0.31444(18) 0.09752(10) 0.0274(4) Uani 1 1 d . . .
H34A H -0.1105 0.3312 0.0561 0.033 Uiso 1 1 calc R . .
C35 C -0.10489(14) 0.27176(17) 0.14409(10) 0.0259(4) Uani 1 1 d . . .
H35A H -0.1688 0.2593 0.1345 0.031 Uiso 1 1 calc R . .
C36 C -0.04640(13) 0.24713(16) 0.20474(10) 0.0213(4) Uani 1 1 d . . .
H36A H -0.0707 0.2188 0.2365 0.026 Uiso 1 1 calc R . .
C41 C 0.07042(13) 0.27733(18) 0.35166(9) 0.0226(4) Uani 1 1 d . . .
C42 C 0.05958(14) 0.40052(19) 0.35545(10) 0.0281(4) Uani 1 1 d . . .
H42A H 0.0785 0.4516 0.3277 0.034 Uiso 1 1 calc R . .
C43 C 0.02173(15) 0.4501(2) 0.39889(11) 0.0339(5) Uani 1 1 d . . .
H43A H 0.0150 0.5341 0.4009 0.041 Uiso 1 1 calc R . .
C44 C -0.00609(15) 0.3759(2) 0.43936(11) 0.0381(6) Uani 1 1 d . . .
H44A H -0.0324 0.4089 0.4690 0.046 Uiso 1 1 calc R . .
C45 C 0.00451(17) 0.2538(2) 0.43644(11) 0.0366(5) Uani 1 1 d . . .
H45A H -0.0145 0.2032 0.4643 0.044 Uiso 1 1 calc R . .
C46 C 0.04289(15) 0.2042(2) 0.39305(10) 0.0305(5) Uani 1 1 d . . .
H46A H 0.0503 0.1202 0.3917 0.037 Uiso 1 1 calc R . .
C51 C 0.29912(13) 0.06070(17) 0.19825(9) 0.0211(4) Uani 1 1 d . . .
C52 C 0.23240(14) 0.09636(18) 0.14211(9) 0.0259(4) Uani 1 1 d . . .
H52A H 0.1738 0.1200 0.1433 0.031 Uiso 1 1 calc R . .
C53 C 0.25100(16) 0.0975(2) 0.08474(10) 0.0309(5) Uani 1 1 d . . .
H53A H 0.2051 0.1212 0.0469 0.037 Uiso 1 1 calc R . .
C54 C 0.33675(16) 0.06408(19) 0.08283(10) 0.0307(5) Uani 1 1 d . . .
H54A H 0.3497 0.0649 0.0437 0.037 Uiso 1 1 calc R . .
C55 C 0.40315(15) 0.02966(18) 0.13776(10) 0.0276(4) Uani 1 1 d . . .
H55A H 0.4620 0.0073 0.1364 0.033 Uiso 1 1 calc R . .
C56 C 0.38473(13) 0.02744(17) 0.19512(9) 0.0226(4) Uani 1 1 d . . .
H56A H 0.4310 0.0030 0.2326 0.027 Uiso 1 1 calc R . .
C61 C 0.35477(13) -0.04444(17) 0.32087(9) 0.0206(4) Uani 1 1 d . . .
C62 C 0.42570(13) -0.01221(18) 0.37480(9) 0.0233(4) Uani 1 1 d . . .
H62A H 0.4319 0.0686 0.3884 0.028 Uiso 1 1 calc R . .
C63 C 0.48752(14) -0.09703(19) 0.40891(10) 0.0275(4) Uani 1 1 d . . .
H63A H 0.5363 -0.0739 0.4453 0.033 Uiso 1 1 calc R . .
C64 C 0.47808(15) -0.2150(2) 0.38984(10) 0.0302(5) Uani 1 1 d . . .
H64A H 0.5199 -0.2731 0.4136 0.036 Uiso 1 1 calc R . .
C65 C 0.40797(16) -0.24877(18) 0.33629(11) 0.0301(5) Uani 1 1 d . . .
H65A H 0.4019 -0.3299 0.3231 0.036 Uiso 1 1 calc R . .
C66 C 0.34650(14) -0.16390(18) 0.30178(9) 0.0258(4) Uani 1 1 d . . .
H66A H 0.2985 -0.1872 0.2650 0.031 Uiso 1 1 calc R . .

loop_
_atom_site_aniso_label
_atom_site_aniso_U_11
_atom_site_aniso_U_22
_atom_site_aniso_U_33
_atom_site_aniso_U_23
_atom_site_aniso_U_13
_atom_site_aniso_U_12
Ru1 0.01568(7) 0.01673(8) 0.01468(7) 0.00160(5) 0.00428(5) 0.00023(5)
P1 0.0161(2) 0.0209(2) 0.0178(2) 0.00245(17) 0.00493(18) 0.00094(18)
P2 0.0184(2) 0.0178(2) 0.0177(2) 0.00046(17) 0.00496(18) 0.00012(18)
C1 0.0170(8) 0.0205(9) 0.0247(10) 0.0033(7) 0.0044(7) 0.0008(7)
C2 0.0207(9) 0.0305(10) 0.0210(9) 0.0001(8) 0.0043(7) -0.0016(8)
C3 0.0215(9) 0.0256(10) 0.0173(9) 0.0021(7) 0.0008(7) -0.0038(8)
C4 0.0223(9) 0.0330(11) 0.0249(10) 0.0032(8) 0.0073(8) 0.0025(8)
C5 0.0216(9) 0.0267(11) 0.0315(11) 0.0067(8) 0.0053(8) 0.0051(8)
C6 0.0247(10) 0.0271(10) 0.0210(10) 0.0044(8) 0.0024(8) -0.0016(8)
C7 0.0323(11) 0.0291(10) 0.0180(9) -0.0010(8) 0.0084(8) -0.0024(9)
C8 0.0321(11) 0.0229(10) 0.0206(9) 0.0003(7) 0.0066(8) 0.0007(8)
C9 0.0347(12) 0.0354(12) 0.0326(12) 0.0133(9) 0.0118(10) 0.0025(10)
C10 0.0257(9) 0.0171(9) 0.0199(9) -0.0014(7) 0.0062(7) -0.0033(7)
C11 0.0223(9) 0.0148(8) 0.0227(9) 0.0032(7) 0.0087(7) -0.0019(7)
C12 0.0215(9) 0.0179(9) 0.0198(9) 0.0018(7) 0.0063(7) -0.0039(7)
C13 0.0165(8) 0.0219(9) 0.0232(9) -0.0007(7) 0.0058(7) -0.0044(7)
C14 0.0188(9) 0.0237(9) 0.0191(9) -0.0004(7) 0.0027(7) -0.0048(7)
C15 0.0343(11) 0.0314(11) 0.0224(10) -0.0046(8) 0.0081(9) 0.0016(9)
C16 0.0313(11) 0.0198(9) 0.0250(10) 0.0026(8) 0.0068(8) 0.0023(8)
C17 0.0299(10) 0.0277(10) 0.0211(10) 0.0011(8) 0.0102(8) -0.0028(8)
C18 0.0180(8) 0.0279(10) 0.0296(10) -0.0008(8) 0.0081(8) -0.0009(8)
C19 0.0247(10) 0.0327(11) 0.0203(10) 0.0000(8) 0.0003(8) -0.0016(8)
C20 0.0200(9) 0.0197(9) 0.0239(9) 0.0023(7) 0.0065(7) -0.0012(7)
C21 0.0207(9) 0.0207(9) 0.0280(10) -0.0021(8) 0.0061(8) -0.0041(7)
C31 0.0181(8) 0.0189(9) 0.0181(9) -0.0007(7) 0.0028(7) 0.0014(7)
C32 0.0212(9) 0.0253(10) 0.0219(10) 0.0003(7) 0.0052(7) 0.0001(8)
C33 0.0311(11) 0.0313(11) 0.0208(10) 0.0030(8) 0.0062(8) -0.0001(9)
C34 0.0288(10) 0.0260(10) 0.0213(10) -0.0007(8) -0.0010(8) 0.0017(8)
C35 0.0199(9) 0.0256(10) 0.0280(11) -0.0029(8) 0.0015(8) 0.0006(8)
C36 0.0184(8) 0.0206(9) 0.0247(9) 0.0002(7) 0.0066(7) 0.0007(7)
C41 0.0159(8) 0.0304(10) 0.0204(9) 0.0003(7) 0.0042(7) 0.0010(7)
C42 0.0268(10) 0.0315(11) 0.0255(10) -0.0011(8) 0.0076(8) 0.0038(9)
C43 0.0290(11) 0.0380(12) 0.0330(12) -0.0092(9) 0.0075(9) 0.0051(9)
C44 0.0285(11) 0.0581(16) 0.0294(12) -0.0123(11) 0.0114(9) 0.0012(11)
C45 0.0361(12) 0.0508(15) 0.0282(12) 0.0012(10) 0.0176(10) -0.0010(11)
C46 0.0310(11) 0.0350(11) 0.0280(11) 0.0020(9) 0.0130(9) 0.0012(9)
C51 0.0240(9) 0.0190(9) 0.0192(9) -0.0013(7) 0.0053(7) -0.0006(7)
C52 0.0265(10) 0.0252(10) 0.0232(10) 0.0004(8) 0.0040(8) 0.0012(8)
C53 0.0376(12) 0.0328(11) 0.0188(10) 0.0008(8) 0.0039(9) -0.0013(9)
C54 0.0402(12) 0.0331(11) 0.0221(10) -0.0023(8) 0.0144(9) -0.0059(10)
C55 0.0309(11) 0.0261(10) 0.0298(11) -0.0033(8) 0.0152(9) -0.0031(8)
C56 0.0247(9) 0.0201(9) 0.0228(9) -0.0003(7) 0.0073(8) -0.0005(7)
C61 0.0233(9) 0.0204(9) 0.0194(9) 0.0027(7) 0.0084(7) 0.0022(7)
C62 0.0239(9) 0.0229(10) 0.0239(10) 0.0007(7) 0.0087(8) 0.0025(8)
C63 0.0232(10) 0.0357(11) 0.0224(10) 0.0019(8) 0.0054(8) 0.0058(9)
C64 0.0341(11) 0.0311(11) 0.0253(11) 0.0065(8) 0.0090(9) 0.0137(9)
C65 0.0389(12) 0.0209(10) 0.0292(11) 0.0005(8) 0.0091(9) 0.0047(9)
C66 0.0308(10) 0.0218(10) 0.0225(10) 0.0004(8) 0.0053(8) 0.0021(8)

loop_
_atom_type_symbol
_atom_type_description
_atom_type_scat_dispersion_real
_atom_type_scat_dispersion_imag
_atom_type_scat_source
C C 0.0033 0.0016 'International Tables Vol C Tables 4.2.6.8 and 6.1.1.4'
H H 0.0000 0.0000 'International Tables Vol C Tables 4.2.6.8 and 6.1.1.4'
P P 0.1023 0.0942 'International Tables Vol C Tables 4.2.6.8 and 6.1.1.4'
Ru Ru -1.2594 0.8363 'International Tables Vol C Tables 4.2.6.8 and 6.1.1.4'

loop_
_geom_angle_atom_site_label_1
_geom_angle_atom_site_label_2
_geom_angle_atom_site_label_3
_geom_angle
_geom_angle_site_symmetry_1
_geom_angle_site_symmetry_3
_geom_angle_publ_flag
C1 Ru1 C10 101.60(7) . . yes
C1 Ru1 C14 91.24(7) . . yes
C10 Ru1 C14 37.29(7) . . yes
C1 Ru1 C13 115.94(7) . . yes
C10 Ru1 C13 62.41(7) . . yes
C14 Ru1 C13 37.04(7) . . yes
C1 Ru1 C11 138.14(7) . . yes
C10 Ru1 C11 37.75(7) . . yes
C14 Ru1 C11 62.13(7) . . yes
C13 Ru1 C11 61.98(7) . . yes
C1 Ru1 P2 85.20(6) . . yes
C10 Ru1 P2 163.03(5) . . yes
C14 Ru1 P2 128.14(5) . . yes
C13 Ru1 P2 100.63(5) . . yes
C11 Ru1 P2 136.49(5) . . yes
C1 Ru1 P1 79.22(5) . . yes
C10 Ru1 P1 113.25(5) . . yes
C14 Ru1 P1 146.72(5) . . yes
C13 Ru1 P1 164.50(5) . . yes
C11 Ru1 P1 104.98(5) . . yes
P2 Ru1 P1 83.154(18) . . yes
C1 Ru1 C12 152.15(7) . . yes
C10 Ru1 C12 62.06(7) . . yes
C14 Ru1 C12 61.87(7) . . yes
C13 Ru1 C12 37.45(7) . . yes
C11 Ru1 C12 36.34(7) . . yes
P2 Ru1 C12 105.15(5) . . yes
P1 Ru1 C12 127.06(5) . . yes
C41 P1 C31 101.86(9) . . yes
C41 P1 C20 104.02(9) . . yes
C31 P1 C20 100.65(8) . . yes
C41 P1 Ru1 118.68(6) . . yes
C31 P1 Ru1 120.80(6) . . yes
C20 P1 Ru1 108.31(6) . . yes
C61 P2 C51 101.12(8) . . yes
C61 P2 C21 104.28(9) . . yes
C51 P2 C21 102.06(9) . . yes
C61 P2 Ru1 117.52(6) . . yes
C51 P2 Ru1 118.40(6) . . yes
C21 P2 Ru1 111.42(7) . . yes
C2 C1 Ru1 175.52(18) . . yes
C1 C2 C3 171.9(2) . . yes
C8 C3 C4 117.35(18) . . yes
C8 C3 C2 121.80(19) . . yes
C4 C3 C2 120.78(18) . . yes
C5 C4 C3 121.02(19) . . yes
C5 C4 H4A 119.5 . . ?
C3 C4 H4A 119.5 . . ?
C4 C5 C6 121.68(19) . . yes
C4 C5 H5A 119.2 . . ?
C6 C5 H5A 119.2 . . ?
C5 C6 C7 117.43(18) . . yes
C5 C6 C9 121.27(19) . . yes
C7 C6 C9 121.30(19) . . yes
C8 C7 C6 121.55(19) . . yes
C8 C7 H7A 119.2 . . ?
C6 C7 H7A 119.2 . . ?
C7 C8 C3 120.94(19) . . yes
C7 C8 H8A 119.5 . . ?
C3 C8 H8A 119.5 . . ?
C6 C9 H9A 109.5 . . ?
C6 C9 H9B 109.5 . . ?
H9A C9 H9B 109.5 . . ?
C6 C9 H9C 109.5 . . ?
H9A C9 H9C 109.5 . . ?
H9B C9 H9C 109.5 . . ?
C14 C10 C11 107.17(16) . . yes
C14 C10 C15 125.67(17) . . yes
C11 C10 C15 126.69(17) . . yes
C14 C10 Ru1 71.52(10) . . yes
C11 C10 Ru1 72.02(10) . . yes
C15 C10 Ru1 127.89(14) . . yes
C12 C11 C10 108.29(16) . . yes
C12 C11 C16 126.85(17) . . yes
C10 C11 C16 124.17(17) . . yes
C12 C11 Ru1 72.37(10) . . yes
C10 C11 Ru1 70.22(10) . . yes
C16 C11 Ru1 130.51(13) . . yes
C11 C12 C13 108.35(16) . . yes
C11 C12 C17 126.75(17) . . yes
C13 C12 C17 124.24(17) . . yes
C11 C12 Ru1 71.29(10) . . yes
C13 C12 Ru1 70.69(10) . . yes
C17 C12 Ru1 131.07(13) . . yes
C14 C13 C12 107.18(16) . . yes
C14 C13 C18 127.57(17) . . yes
C12 C13 C18 124.69(17) . . yes
C14 C13 Ru1 70.80(10) . . yes
C12 C13 Ru1 71.87(10) . . yes
C18 C13 Ru1 129.24(13) . . yes
C13 C14 C10 109.01(16) . . yes
C13 C14 C19 126.28(18) . . yes
C10 C14 C19 124.65(17) . . yes
C13 C14 Ru1 72.16(10) . . yes
C10 C14 Ru1 71.19(10) . . yes
C19 C14 Ru1 125.14(13) . . yes
C10 C15 H15A 109.5 . . ?
C10 C15 H15B 109.5 . . ?
H15A C15 H15B 109.5 . . ?
C10 C15 H15C 109.5 . . ?
H15A C15 H15C 109.5 . . ?
H15B C15 H15C 109.5 . . ?
C11 C16 H16A 109.5 . . ?
C11 C16 H16B 109.5 . . ?
H16A C16 H16B 109.5 . . ?
C11 C16 H16C 109.5 . . ?
H16A C16 H16C 109.5 . . ?
H16B C16 H16C 109.5 . . ?
C12 C17 H17A 109.5 . . ?
C12 C17 H17B 109.5 . . ?
H17A C17 H17B 109.5 . . ?
C12 C17 H17C 109.5 . . ?
H17A C17 H17C 109.5 . . ?
H17B C17 H17C 109.5 . . ?
C13 C18 H18A 109.5 . . ?
C13 C18 H18B 109.5 . . ?
H18A C18 H18B 109.5 . . ?
C13 C18 H18C 109.5 . . ?
H18A C18 H18C 109.5 . . ?
H18B C18 H18C 109.5 . . ?
C14 C19 H19A 109.5 . . ?
C14 C19 H19B 109.5 . . ?
H19A C19 H19B 109.5 . . ?
C14 C19 H19C 109.5 . . ?
H19A C19 H19C 109.5 . . ?
H19B C19 H19C 109.5 . . ?
C21 C20 P1 107.69(13) . . yes
C21 C20 H20A 110.2 . . ?
P1 C20 H20A 110.2 . . ?
C21 C20 H20B 110.2 . . ?
P1 C20 H20B 110.2 . . ?
H20A C20 H20B 108.5 . . ?
C20 C21 P2 110.21(13) . . yes
C20 C21 H21A 109.6 . . ?
P2 C21 H21A 109.6 . . ?
C20 C21 H21B 109.6 . . ?
P2 C21 H21B 109.6 . . ?
H21A C21 H21B 108.1 . . ?
C32 C31 C36 118.63(17) . . yes
C32 C31 P1 119.69(14) . . yes
C36 C31 P1 121.55(15) . . yes
C31 C32 C33 120.73(18) . . yes
C31 C32 H32A 119.6 . . ?
C33 C32 H32A 119.6 . . ?
C34 C33 C32 120.28(19) . . yes
C34 C33 H33A 119.9 . . ?
C32 C33 H33A 119.9 . . ?
C33 C34 C35 119.54(19) . . yes
C33 C34 H34A 120.2 . . ?
C35 C34 H34A 120.2 . . ?
C34 C35 C36 120.38(19) . . yes
C34 C35 H35A 119.8 . . ?
C36 C35 H35A 119.8 . . ?
C35 C36 C31 120.43(19) . . yes
C35 C36 H36A 119.8 . . ?
C31 C36 H36A 119.8 . . ?
C46 C41 C42 118.4(2) . . yes
C46 C41 P1 123.00(16) . . yes
C42 C41 P1 118.48(16) . . yes
C43 C42 C41 121.4(2) . . yes
C43 C42 H42A 119.3 . . ?
C41 C42 H42A 119.3 . . ?
C44 C43 C42 119.5(2) . . yes
C44 C43 H43A 120.3 . . ?
C42 C43 H43A 120.3 . . ?
C45 C44 C43 119.9(2) . . yes
C45 C44 H44A 120.1 . . ?
C43 C44 H44A 120.1 . . ?
C44 C45 C46 120.6(2) . . yes
C44 C45 H45A 119.7 . . ?
C46 C45 H45A 119.7 . . ?
C41 C46 C45 120.3(2) . . yes
C41 C46 H46A 119.9 . . ?
C45 C46 H46A 119.9 . . ?
C56 C51 C52 118.27(18) . . yes
C56 C51 P2 121.21(14) . . yes
C52 C51 P2 120.31(15) . . yes
C53 C52 C51 120.8(2) . . yes
C53 C52 H52A 119.6 . . ?
C51 C52 H52A 119.6 . . ?
C54 C53 C52 119.89(19) . . yes
C54 C53 H53A 120.1 . . ?
C52 C53 H53A 120.1 . . ?
C55 C54 C53 119.90(19) . . yes
C55 C54 H54A 120.1 . . ?
C53 C54 H54A 120.1 . . ?
C54 C55 C56 120.5(2) . . yes
C54 C55 H55A 119.8 . . ?
C56 C55 H55A 119.8 . . ?
C55 C56 C51 120.70(19) . . yes
C55 C56 H56A 119.7 . . ?
C51 C56 H56A 119.7 . . ?
C62 C61 C66 118.78(17) . . yes
C62 C61 P2 119.90(14) . . yes
C66 C61 P2 121.29(15) . . yes
C63 C62 C61 120.65(19) . . yes
C63 C62 H62A 119.7 . . ?
C61 C62 H62A 119.7 . . ?
C64 C63 C62 119.97(19) . . yes
C64 C63 H63A 120.0 . . ?
C62 C63 H63A 120.0 . . ?
C63 C64 C65 120.21(19) . . yes
C63 C64 H64A 119.9 . . ?
C65 C64 H64A 119.9 . . ?
C64 C65 C66 119.91(19) . . yes
C64 C65 H65A 120.0 . . ?
C66 C65 H65A 120.0 . . ?
C65 C66 C61 120.47(19) . . yes
C65 C66 H66A 119.8 . . ?
C61 C66 H66A 119.8 . . ?

loop_
_geom_bond_atom_site_label_1
_geom_bond_atom_site_label_2
_geom_bond_distance
_geom_bond_site_symmetry_2
_geom_bond_publ_flag
Ru1 C1 2.0205(19) . yes
Ru1 C10 2.2344(18) . yes
Ru1 C14 2.2389(18) . yes
Ru1 C13 2.2567(18) . yes
Ru1 C11 2.2585(18) . yes
Ru1 P2 2.2622(5) . yes
Ru1 P1 2.2621(5) . yes
Ru1 C12 2.2726(18) . yes
P1 C41 1.832(2) . yes
P1 C31 1.8402(19) . yes
P1 C20 1.8459(19) . yes
P2 C61 1.8374(19) . yes
P2 C51 1.8379(19) . yes
P2 C21 1.8560(19) . yes
C1 C2 1.211(3) . yes
C2 C3 1.437(3) . yes
C3 C8 1.401(3) . yes
C3 C4 1.404(3) . yes
C4 C5 1.387(3) . yes
C4 H4A 0.9500 . ?
C5 C6 1.387(3) . yes
C5 H5A 0.9500 . ?
C6 C7 1.397(3) . yes
C6 C9 1.502(3) . yes
C7 C8 1.388(3) . yes
C7 H7A 0.9500 . ?
C8 H8A 0.9500 . ?
C9 H9A 0.9800 . ?
C9 H9B 0.9800 . ?
C9 H9C 0.9800 . ?
C10 C14 1.430(3) . yes
C10 C11 1.454(3) . yes
C10 C15 1.499(3) . yes
C11 C12 1.413(3) . yes
C11 C16 1.500(3) . yes
C12 C13 1.454(3) . yes
C12 C17 1.504(3) . yes
C13 C14 1.428(3) . yes
C13 C18 1.501(3) . yes
C14 C19 1.506(3) . yes
C15 H15A 0.9800 . ?
C15 H15B 0.9800 . ?
C15 H15C 0.9800 . ?
C16 H16A 0.9800 . ?
C16 H16B 0.9800 . ?
C16 H16C 0.9800 . ?
C17 H17A 0.9800 . ?
C17 H17B 0.9800 . ?
C17 H17C 0.9800 . ?
C18 H18A 0.9800 . ?
C18 H18B 0.9800 . ?
C18 H18C 0.9800 . ?
C19 H19A 0.9800 . ?
C19 H19B 0.9800 . ?
C19 H19C 0.9800 . ?
C20 C21 1.525(3) . yes
C20 H20A 0.9900 . ?
C20 H20B 0.9900 . ?
C21 H21A 0.9900 . ?
C21 H21B 0.9900 . ?
C31 C32 1.388(3) . yes
C31 C36 1.400(3) . yes
C32 C33 1.396(3) . yes
C32 H32A 0.9500 . ?
C33 C34 1.382(3) . yes
C33 H33A 0.9500 . ?
C34 C35 1.387(3) . yes
C34 H34A 0.9500 . ?
C35 C36 1.391(3) . yes
C35 H35A 0.9500 . ?
C36 H36A 0.9500 . ?
C41 C46 1.393(3) . yes
C41 C42 1.396(3) . yes
C42 C43 1.390(3) . yes
C42 H42A 0.9500 . ?
C43 C44 1.387(3) . yes
C43 H43A 0.9500 . ?
C44 C45 1.382(3) . yes
C44 H44A 0.9500 . ?
C45 C46 1.394(3) . yes
C45 H45A 0.9500 . ?
C46 H46A 0.9500 . ?
C51 C56 1.394(3) . yes
C51 C52 1.401(3) . yes
C52 C53 1.390(3) . yes
C52 H52A 0.9500 . ?
C53 C54 1.387(3) . yes
C53 H53A 0.9500 . ?
C54 C55 1.377(3) . yes
C54 H54A 0.9500 . ?
C55 C56 1.388(3) . yes
C55 H55A 0.9500 . ?
C56 H56A 0.9500 . ?
C61 C62 1.391(3) . yes
C61 C66 1.398(3) . yes
C62 C63 1.389(3) . yes
C62 H62A 0.9500 . ?
C63 C64 1.382(3) . yes
C63 H63A 0.9500 . ?
C64 C65 1.384(3) . yes
C64 H64A 0.9500 . ?
C65 C66 1.390(3) . yes
C65 H65A 0.9500 . ?
C66 H66A 0.9500 . ?
